data_7245367
loop_
_publ_author_name
'Peloquin, Andrew J.'
'McMillen, Colin'
'Pennington, William'

_publ_section_title
;
 Isolation of unique heterocycles formed from pyridine-thiocarboxamides as
 diiodine, iodide, or polyiodide salts
;
_journal_name_full CrystEngComm
_journal_paper_doi 10.1039/D2CE00904H
_journal_year 2022
_chemical_formula_moiety '2(C H I3), 2(C12 H9 N4 S), 2(I)'
_chemical_formula_sum 'C26 H20 I8 N8 S2'
_chemical_formula_weight 1523.82
_space_group_crystal_system triclinic
_space_group_IT_number 2
_space_group_name_Hall '-P 1'
_space_group_name_H-M_alt 'P -1'
_atom_sites_solution_hydrogens mixed
_audit_creation_date 2022-03-14
_audit_creation_method
;
Olex2 1.5
(compiled 2021.12.09 svn.r5202d8cf for OlexSys, GUI svn.r6439)
;
_audit_update_record
;
2022-06-27 deposited with the CCDC.	2022-08-18 downloaded from the CCDC.
;
_cell_angle_alpha 109.150(2)
_cell_angle_beta 90.654(2)
_cell_angle_gamma 96.535(2)
_cell_formula_units_Z 2
_cell_length_a 8.7340(4)
_cell_length_b 14.0058(6)
_cell_length_c 16.2738(8)
_cell_measurement_reflns_used 9767
_cell_measurement_temperature 100(2)
_cell_measurement_theta_max 26.40
_cell_measurement_theta_min 2.59
_cell_volume 1865.82(15)
_computing_cell_refinement 'SAINT V8.38A (Bruker AXS Inc., 2017)'
_computing_data_collection 'APEX3 v2017.3-0 (Bruker AXS Inc., 2017)'
_computing_data_reduction 'SAINT V8.38A (Bruker AXS Inc., 2017)'
_computing_molecular_graphics 'Olex2 1.5 (Dolomanov et al., 2009)'
_computing_publication_material 'Olex2 1.5 (Dolomanov et al., 2009)'
_computing_structure_refinement 'SHELXL 2018/3 (Sheldrick, 2015<i>b</i>)'
_computing_structure_solution 'SHELXT 2018/2 (Sheldrick, 2015<i>a</i>)'
_diffrn_ambient_temperature 100.00
_diffrn_measured_fraction_theta_full 0.999
_diffrn_measured_fraction_theta_max 0.998
_diffrn_measurement_device_type 'Bruker D8 Venture Photon 2'
_diffrn_measurement_method '\f and \w scans'
_diffrn_radiation_type MoK\a
_diffrn_radiation_wavelength 0.71073
_diffrn_reflns_av_R_equivalents 0.0328
_diffrn_reflns_av_unetI/netI 0.0192
_diffrn_reflns_Laue_measured_fraction_full 0.999
_diffrn_reflns_Laue_measured_fraction_max 0.998
_diffrn_reflns_limit_h_max 10
_diffrn_reflns_limit_h_min -10
_diffrn_reflns_limit_k_max 17
_diffrn_reflns_limit_k_min -17
_diffrn_reflns_limit_l_max 20
_diffrn_reflns_limit_l_min -20
_diffrn_reflns_number 47569
_diffrn_reflns_point_group_measured_fraction_full 0.999
_diffrn_reflns_point_group_measured_fraction_max 0.998
_diffrn_reflns_theta_full 25.242
_diffrn_reflns_theta_max 26.405
_diffrn_reflns_theta_min 2.350
_diffrn_source 'Incoatec I\mS'
_diffrn_source_current 1.0
_diffrn_source_power 0.05
_diffrn_source_voltage 50.0
_diffrn_standards_number 0
_exptl_absorpt_coefficient_mu 6.793
_exptl_absorpt_correction_T_max 0.7454
_exptl_absorpt_correction_T_min 0.5208
_exptl_absorpt_correction_type multi-scan
_exptl_absorpt_process_details 'SADABS v2016/2 (Bruker AXS Inc., 2017)'
_exptl_crystal_colour yellow
_exptl_crystal_colour_primary yellow
_exptl_crystal_density_diffrn 2.712
_exptl_crystal_density_meas ?
_exptl_crystal_density_method 'not measured'
_exptl_crystal_description block
_exptl_crystal_F_000 1376
_exptl_crystal_size_max 0.25
_exptl_crystal_size_mid 0.138
_exptl_crystal_size_min 0.104
_exptl_transmission_factor_max 'not measured'
_exptl_transmission_factor_min 'not measured'
_refine_diff_density_max 0.784
_refine_diff_density_min -0.528
_refine_diff_density_rms 0.098
_refine_ls_extinction_method none
_refine_ls_goodness_of_fit_ref 1.074
_refine_ls_hydrogen_treatment mixed
_refine_ls_matrix_type full
_refine_ls_number_parameters 428
_refine_ls_number_reflns 7641
_refine_ls_number_restraints 18
_refine_ls_restrained_S_all 1.074
_refine_ls_R_factor_all 0.0187
_refine_ls_R_factor_gt 0.0161
_refine_ls_shift/su_max 0.004
_refine_ls_shift/su_mean 0.000
_refine_ls_structure_factor_coef Fsqd
_refine_ls_weighting_details 'w=1/[\s^2^(Fo^2^)+(0.0095P)^2^+2.0323P] where P=(Fo^2^+2Fc^2^)/3'
_refine_ls_weighting_scheme calc
_refine_ls_wR_factor_gt 0.0328
_refine_ls_wR_factor_ref 0.0341
_reflns_Friedel_coverage 0.000
_reflns_number_gt 7099
_reflns_number_total 7641
_reflns_threshold_expression 'I > 2\s(I)'
_cod_data_source_file d2ce00904h2.cif
_cod_data_source_block mo_d8_4092_18feb20_ajp2_0m_a
_cod_depositor_comments
;
The following automatic conversions were performed:

data item '_exptl_crystal_density_meas' value 'not measured' was
changed to '?' -- the value is perceived as not measured.

Automatic conversion script
Id: cif_fix_values 7556 2019-12-06 15:28:31Z antanas 
;
_cod_database_code 7245367
_shelx_shelxl_version_number 2018/3
_shelx_space_group_comment
;
The symmetry employed for this shelxl refinement is uniquely defined
by the following loop, which should always be used as a source of
symmetry information in preference to the above space-group names.
They are only intended as comments.
;
_shelx_estimated_absorpt_t_max 0.538
_shelx_estimated_absorpt_t_min 0.281
_olex2_refinement_description
;
1. Restrained distances
 N4-HN4 = N3-HN3 = N8-HN8 = N7-HN7
 0.88 with sigma of 0.02
 C19-S2A \\sim C13-S2B
 with sigma of 0.01
 C13-N6A \\sim C19-N6B
 with sigma of 0.01
2. Uiso/Uaniso restraints and constraints
C13 \\sim S2B: within 2A with sigma of 0.002 and sigma for terminal atoms of
0.004 within 2A
C19 \\sim N6B: within 2A with sigma of 0.005 and sigma for terminal atoms of
0.01 within 2A
3. Others
 Sof(S2B)=Sof(N6B)=1-FVAR(1)
 Sof(S2A)=Sof(N6A)=FVAR(1)
 Fixed Sof: HN7(0.5) HN8(0.5) HN3(0.5) HN4(0.5)
4.a Ternary CH refined with riding coordinates:
 C25(H25), C26(H26)
4.b Aromatic/amide H refined with riding coordinates:
 C3(H3A), C4(H4A), C5(H5), C6(H6), C9(H9), C10(H10), C11(H11), C12(H12),
 C15(H15), C16(H16), C17(H17), C18(H18), C21(H21), C22(H22), C23(H23), C24(H24)
;
_olex2_submission_special_instructions 'No special instructions were received'

loop_
_space_group_symop_operation_xyz
'x, y, z'
'-x, -y, -z'

loop_
_atom_site_label
_atom_site_type_symbol
_atom_site_fract_x
_atom_site_fract_y
_atom_site_fract_z
_atom_site_U_iso_or_equiv
_atom_site_adp_type
_atom_site_occupancy
_atom_site_site_symmetry_order
_atom_site_calc_flag
_atom_site_refinement_flags_posn
_atom_site_refinement_flags_adp
_atom_site_refinement_flags_occupancy
_atom_site_disorder_assembly
_atom_site_disorder_group
I1 I -0.32806(2) 0.68383(2) 0.06350(2) 0.01662(4) Uani 1 1 d . . . . .
HN7 H 0.626(7) 0.869(4) 0.760(4) 0.020 Uiso 0.5 1 d D U P A 4
HN8 H 0.600(7) 0.466(4) 0.305(4) 0.020 Uiso 0.5 1 d D U P B 2
I2 I -0.15281(2) 0.69172(2) 0.26459(2) 0.01712(4) Uani 1 1 d . . . . .
I3 I -0.19778(2) 0.46050(2) 0.08464(2) 0.01966(4) Uani 1 1 d . . . . .
C25 C -0.1568(3) 0.6249(2) 0.12439(19) 0.0180(6) Uani 1 1 d . . . . .
H25 H -0.053379 0.644261 0.104733 0.022 Uiso 1 1 calc R U . . .
I4 I -0.18763(2) 0.77425(2) 0.49203(2) 0.01962(4) Uani 1 1 d . . . . .
I5 I -0.00642(2) 0.94319(2) 0.68840(2) 0.01594(4) Uani 1 1 d . . . . .
I6 I -0.09061(2) 1.12257(2) 0.88994(2) 0.01577(4) Uani 1 1 d . . . . .
I7 I 0.20431(2) 0.96500(2) 0.88464(2) 0.01693(4) Uani 1 1 d . . . . .
C26 C 0.0870(3) 1.0446(2) 0.81420(19) 0.0173(6) Uani 1 1 d . . . . .
H26 H 0.164805 1.097286 0.804181 0.021 Uiso 1 1 calc R U . . .
I8 I -0.38984(2) 1.20627(2) 1.02268(2) 0.01847(4) Uani 1 1 d . . . . .
S1 S 0.21651(9) 0.94057(6) 0.43631(5) 0.02406(17) Uani 1 1 d . . . . .
N1 N 0.3702(3) 0.80444(18) 0.45092(16) 0.0164(5) Uani 1 1 d . . . . .
N2 N 0.2203(3) 0.84335(19) 0.34927(16) 0.0195(5) Uani 1 1 d . . . . .
N3 N 0.4681(3) 0.53594(19) 0.26644(16) 0.0181(5) Uani 1 1 d D . . . .
N4 N 0.5245(3) 0.94313(19) 0.71296(17) 0.0178(5) Uani 1 1 d D . . . .
C1 C 0.3086(3) 0.7790(2) 0.3691(2) 0.0175(6) Uani 1 1 d . . . . .
C2 C 0.3419(3) 0.6843(2) 0.30258(19) 0.0167(6) Uani 1 1 d . . . . .
C3 C 0.4373(3) 0.6230(2) 0.32512(19) 0.0177(6) Uani 1 1 d . . . . .
H3A H 0.481204 0.643128 0.382853 0.021 Uiso 1 1 calc R U . . .
C4 C 0.4106(3) 0.5048(2) 0.1838(2) 0.0204(6) Uani 1 1 d . . . . .
H4A H 0.433815 0.442330 0.143635 0.024 Uiso 1 1 calc R U . . .
C5 C 0.3171(4) 0.5640(2) 0.1574(2) 0.0237(7) Uani 1 1 d . . . . .
H5 H 0.277120 0.542668 0.098780 0.028 Uiso 1 1 calc R U . . .
C6 C 0.2823(3) 0.6542(2) 0.2165(2) 0.0221(7) Uani 1 1 d . . . . .
H6 H 0.218592 0.695370 0.198805 0.027 Uiso 1 1 calc R U . . .
C7 C 0.3328(3) 0.8950(2) 0.49683(19) 0.0167(6) Uani 1 1 d . . . . .
C8 C 0.3891(3) 0.9497(2) 0.58685(19) 0.0156(6) Uani 1 1 d . . . . .
C9 C 0.4696(3) 0.8987(2) 0.63064(19) 0.0167(6) Uani 1 1 d . . . . .
H9 H 0.485813 0.830247 0.600914 0.020 Uiso 1 1 calc R U . . .
C10 C 0.5043(3) 1.0404(2) 0.7559(2) 0.0173(6) Uani 1 1 d . . . . .
H10 H 0.543345 1.071516 0.814545 0.021 Uiso 1 1 calc R U . . .
C11 C 0.4274(3) 1.0961(2) 0.7159(2) 0.0185(6) Uani 1 1 d . . . . .
H11 H 0.415861 1.165178 0.746706 0.022 Uiso 1 1 calc R U . . .
C12 C 0.3675(3) 1.0507(2) 0.6309(2) 0.0179(6) Uani 1 1 d . . . . .
H12 H 0.312903 1.087584 0.603207 0.021 Uiso 1 1 calc R U . . .
HN3 H 0.526(6) 0.499(4) 0.284(4) 0.021 Uiso 0.5 1 d D U P C 1
HN4 H 0.567(7) 0.904(4) 0.736(4) 0.021 Uiso 0.5 1 d D U P D 3
N5 N 0.7639(3) 0.55467(18) 0.59677(15) 0.0158(5) Uani 1 1 d . . . . .
N7 N 0.6703(3) 0.82722(18) 0.77924(16) 0.0168(5) Uani 1 1 d D . . . .
N8 N 0.6428(3) 0.42780(19) 0.32956(16) 0.0181(5) Uani 1 1 d D . . . .
C13 C 0.8308(3) 0.5847(2) 0.67809(19) 0.0158(6) Uani 1 1 d D U . . .
C14 C 0.7968(3) 0.6789(2) 0.74452(19) 0.0157(6) Uani 1 1 d . . . . .
C15 C 0.7062(3) 0.7414(2) 0.72067(19) 0.0166(6) Uani 1 1 d . . . . .
H15 H 0.668841 0.723110 0.661798 0.020 Uiso 1 1 calc R U . . .
C16 C 0.7220(3) 0.8557(2) 0.86232(19) 0.0186(6) Uani 1 1 d . . . . .
H16 H 0.693412 0.916139 0.903058 0.022 Uiso 1 1 calc R U . . .
C17 C 0.8170(4) 0.7980(2) 0.88985(19) 0.0204(6) Uani 1 1 d . . . . .
H17 H 0.855245 0.819273 0.948772 0.025 Uiso 1 1 calc R U . . .
C18 C 0.8552(3) 0.7091(2) 0.8305(2) 0.0198(6) Uani 1 1 d . . . . .
H18 H 0.920756 0.668930 0.848065 0.024 Uiso 1 1 calc R U . . .
C19 C 0.8171(3) 0.4694(2) 0.54913(18) 0.0150(6) Uani 1 1 d D U . . .
C20 C 0.7730(3) 0.4193(2) 0.45685(19) 0.0163(6) Uani 1 1 d . . . . .
C21 C 0.6822(3) 0.4667(2) 0.41449(19) 0.0173(6) Uani 1 1 d . . . . .
H21 H 0.647126 0.529077 0.447508 0.021 Uiso 1 1 calc R U . . .
C22 C 0.6920(3) 0.3396(2) 0.2821(2) 0.0204(6) Uani 1 1 d . . . . .
H22 H 0.664497 0.312117 0.221530 0.024 Uiso 1 1 calc R U . . .
C23 C 0.7815(4) 0.2881(2) 0.3194(2) 0.0218(6) Uani 1 1 d . . . . .
H23 H 0.814491 0.225713 0.284757 0.026 Uiso 1 1 calc R U . . .
C24 C 0.8232(3) 0.3277(2) 0.4076(2) 0.0196(6) Uani 1 1 d . . . . .
H24 H 0.884900 0.292969 0.434067 0.024 Uiso 1 1 calc R U . . .
S2A S 0.94430(16) 0.42962(11) 0.60853(8) 0.0178(3) Uani 0.836(4) 1 d D . P E 1
N6A N 0.9276(7) 0.5271(4) 0.6972(4) 0.0151(11) Uani 0.836(4) 1 d D . P E 1
S2B S 0.9533(11) 0.5064(7) 0.6915(8) 0.0157(12) Uani 0.164(4) 1 d D U P E 2
N6B N 0.914(3) 0.431(2) 0.5893(16) 0.018(3) Uani 0.164(4) 1 d D U P E 2

loop_
_atom_site_aniso_label
_atom_site_aniso_U_11
_atom_site_aniso_U_22
_atom_site_aniso_U_33
_atom_site_aniso_U_23
_atom_site_aniso_U_13
_atom_site_aniso_U_12
I1 0.02053(9) 0.01535(9) 0.01345(9) 0.00420(7) -0.00245(7) 0.00211(7)
I2 0.01945(9) 0.01632(9) 0.01428(9) 0.00309(7) -0.00342(7) 0.00338(7)
I3 0.02839(11) 0.01606(9) 0.01435(10) 0.00374(7) -0.00115(8) 0.00619(8)
C25 0.0195(15) 0.0184(15) 0.0151(15) 0.0048(12) -0.0031(12) 0.0016(11)
I4 0.02574(10) 0.01816(10) 0.01380(10) 0.00248(8) -0.00127(8) 0.00672(8)
I5 0.01758(9) 0.01688(9) 0.01288(9) 0.00375(7) -0.00032(7) 0.00389(7)
I6 0.01631(9) 0.01491(9) 0.01472(9) 0.00272(7) -0.00005(7) 0.00301(7)
I7 0.01820(9) 0.01822(9) 0.01333(9) 0.00334(7) -0.00137(7) 0.00402(7)
C26 0.0186(14) 0.0165(14) 0.0164(15) 0.0043(12) -0.0005(11) 0.0041(11)
I8 0.01979(10) 0.01841(9) 0.01614(10) 0.00351(8) -0.00010(7) 0.00473(7)
S1 0.0260(4) 0.0213(4) 0.0245(4) 0.0059(3) -0.0045(3) 0.0067(3)
N1 0.0180(12) 0.0183(13) 0.0145(13) 0.0067(10) 0.0022(10) 0.0049(10)
N2 0.0166(12) 0.0237(14) 0.0173(13) 0.0081(11) -0.0037(10) -0.0043(10)
N3 0.0173(13) 0.0195(13) 0.0163(13) 0.0050(10) -0.0013(10) 0.0003(10)
N4 0.0165(12) 0.0191(13) 0.0185(13) 0.0062(11) 0.0016(10) 0.0050(10)
C1 0.0150(14) 0.0204(15) 0.0184(15) 0.0086(12) 0.0005(11) 0.0011(11)
C2 0.0149(14) 0.0179(15) 0.0173(15) 0.0068(12) 0.0014(11) -0.0012(11)
C3 0.0183(14) 0.0207(15) 0.0133(15) 0.0055(12) -0.0032(11) 0.0001(12)
C4 0.0212(15) 0.0213(16) 0.0157(15) 0.0033(12) 0.0014(12) -0.0007(12)
C5 0.0266(17) 0.0306(18) 0.0131(15) 0.0067(13) -0.0012(12) 0.0017(13)
C6 0.0195(15) 0.0282(17) 0.0211(17) 0.0108(14) 0.0005(12) 0.0052(13)
C7 0.0130(14) 0.0193(15) 0.0189(16) 0.0081(12) -0.0006(11) 0.0011(11)
C8 0.0131(13) 0.0183(14) 0.0152(15) 0.0058(12) 0.0011(11) 0.0010(11)
C9 0.0155(14) 0.0159(14) 0.0181(15) 0.0049(12) 0.0005(11) 0.0015(11)
C10 0.0145(14) 0.0177(15) 0.0169(15) 0.0021(12) 0.0016(11) 0.0011(11)
C11 0.0181(14) 0.0156(14) 0.0200(16) 0.0032(12) 0.0026(12) 0.0022(11)
C12 0.0145(14) 0.0193(15) 0.0215(16) 0.0086(13) 0.0016(12) 0.0034(11)
N5 0.0201(12) 0.0155(12) 0.0120(12) 0.0044(10) -0.0009(10) 0.0036(10)
N7 0.0192(13) 0.0163(13) 0.0139(13) 0.0038(10) 0.0018(10) 0.0020(10)
N8 0.0214(13) 0.0181(13) 0.0140(13) 0.0041(10) -0.0032(10) 0.0025(10)
C13 0.0164(13) 0.0163(14) 0.0153(14) 0.0067(11) 0.0009(11) 0.0003(10)
C14 0.0171(14) 0.0158(14) 0.0138(14) 0.0051(12) 0.0000(11) -0.0004(11)
C15 0.0197(15) 0.0162(14) 0.0140(15) 0.0055(12) 0.0018(11) 0.0006(11)
C16 0.0225(15) 0.0167(15) 0.0135(15) 0.0015(12) 0.0028(12) 0.0003(12)
C17 0.0265(16) 0.0218(16) 0.0109(15) 0.0044(12) -0.0032(12) -0.0017(12)
C18 0.0227(15) 0.0180(15) 0.0204(16) 0.0093(13) -0.0035(12) 0.0009(12)
C19 0.0186(14) 0.0125(13) 0.0142(14) 0.0050(11) 0.0009(11) 0.0010(11)
C20 0.0183(14) 0.0143(14) 0.0157(15) 0.0047(12) 0.0001(11) 0.0005(11)
C21 0.0206(15) 0.0134(14) 0.0158(15) 0.0014(12) 0.0012(12) 0.0034(11)
C22 0.0236(16) 0.0192(15) 0.0157(15) 0.0025(12) -0.0004(12) 0.0015(12)
C23 0.0303(17) 0.0143(14) 0.0168(16) -0.0013(12) 0.0020(13) 0.0056(12)
C24 0.0252(16) 0.0164(15) 0.0188(16) 0.0070(12) 0.0016(12) 0.0055(12)
S2A 0.0218(7) 0.0180(5) 0.0151(7) 0.0061(5) -0.0002(4) 0.0066(4)
N6A 0.019(2) 0.014(3) 0.013(2) 0.003(2) -0.0008(17) 0.0078(15)
S2B 0.016(2) 0.015(2) 0.018(2) 0.0072(19) -0.0001(18) 0.0040(18)
N6B 0.019(5) 0.017(5) 0.013(5) -0.001(5) 0.005(4) 0.000(4)

loop_
_atom_type_symbol
_atom_type_description
_atom_type_scat_dispersion_real
_atom_type_scat_dispersion_imag
_atom_type_scat_source
C C 0.0033 0.0016 'International Tables Vol C Tables 4.2.6.8 and 6.1.1.4'
H H 0.0000 0.0000 'International Tables Vol C Tables 4.2.6.8 and 6.1.1.4'
I I -0.4742 1.8119 'International Tables Vol C Tables 4.2.6.8 and 6.1.1.4'
N N 0.0061 0.0033 'International Tables Vol C Tables 4.2.6.8 and 6.1.1.4'
S S 0.1246 0.1234 'International Tables Vol C Tables 4.2.6.8 and 6.1.1.4'

loop_
_geom_angle_atom_site_label_1
_geom_angle_atom_site_label_2
_geom_angle_atom_site_label_3
_geom_angle
_geom_angle_site_symmetry_1
_geom_angle_site_symmetry_3
_geom_angle_publ_flag
I1 C25 H25 108.1 . . ?
I2 C25 I1 110.79(13) . . ?
I2 C25 I3 110.84(13) . . ?
I2 C25 H25 108.1 . . ?
I3 C25 I1 110.92(13) . . ?
I3 C25 H25 108.1 . . ?
I5 C26 I7 111.56(12) . . ?
I5 C26 H26 107.7 . . ?
I6 C26 I5 111.05(12) . . ?
I6 C26 I7 110.98(13) . . ?
I6 C26 H26 107.7 . . ?
I7 C26 H26 107.7 . . ?
N2 S1 C7 93.59(14) . . ?
C7 N1 C1 108.5(2) . . ?
C1 N2 S1 107.4(2) . . ?
C3 N3 C4 121.9(3) . . ?
C3 N3 HN3 117(5) . . ?
C4 N3 HN3 121(5) . . ?
C9 N4 C10 119.9(3) . . ?
C9 N4 HN4 115(5) . . ?
C10 N4 HN4 125(5) . . ?
N1 C1 N2 119.0(3) . . ?
N1 C1 C2 119.5(2) . . ?
N2 C1 C2 121.5(3) . . ?
C3 C2 C1 119.4(3) . . ?
C3 C2 C6 118.4(3) . . ?
C6 C2 C1 122.2(3) . . ?
N3 C3 C2 120.7(3) . . ?
N3 C3 H3A 119.7 . . ?
C2 C3 H3A 119.7 . . ?
N3 C4 H4A 120.1 . . ?
N3 C4 C5 119.8(3) . . ?
C5 C4 H4A 120.1 . . ?
C4 C5 H5 120.1 . . ?
C6 C5 C4 119.8(3) . . ?
C6 C5 H5 120.1 . . ?
C2 C6 H6 120.4 . . ?
C5 C6 C2 119.3(3) . . ?
C5 C6 H6 120.4 . . ?
N1 C7 S1 111.5(2) . . ?
N1 C7 C8 123.5(3) . . ?
C8 C7 S1 125.0(2) . . ?
C9 C8 C7 118.4(3) . . ?
C9 C8 C12 118.4(3) . . ?
C12 C8 C7 123.2(3) . . ?
N4 C9 C8 122.1(3) . . ?
N4 C9 H9 118.9 . . ?
C8 C9 H9 118.9 . . ?
N4 C10 H10 119.5 . . ?
N4 C10 C11 121.0(3) . . ?
C11 C10 H10 119.5 . . ?
C10 C11 H11 120.1 . . ?
C12 C11 C10 119.8(3) . . ?
C12 C11 H11 120.1 . . ?
C8 C12 H12 120.6 . . ?
C11 C12 C8 118.7(3) . . ?
C11 C12 H12 120.6 . . ?
C19 N5 C13 108.7(2) . . ?
C15 N7 HN7 118(5) . . ?
C16 N7 HN7 120(5) . . ?
C16 N7 C15 121.0(3) . . ?
C21 N8 HN8 118(4) . . ?
C21 N8 C22 119.3(3) . . ?
C22 N8 HN8 122(4) . . ?
N5 C13 C14 120.6(2) . . ?
N5 C13 S2B 113.4(5) . . ?
C14 C13 S2B 125.9(5) . . ?
N6A C13 N5 118.9(4) . . ?
N6A C13 C14 120.4(4) . . ?
C15 C14 C13 119.0(3) . . ?
C15 C14 C18 118.5(3) . . ?
C18 C14 C13 122.5(3) . . ?
N7 C15 C14 121.0(3) . . ?
N7 C15 H15 119.5 . . ?
C14 C15 H15 119.5 . . ?
N7 C16 H16 119.6 . . ?
N7 C16 C17 120.8(3) . . ?
C17 C16 H16 119.6 . . ?
C16 C17 H17 120.4 . . ?
C18 C17 C16 119.1(3) . . ?
C18 C17 H17 120.4 . . ?
C14 C18 H18 120.3 . . ?
C17 C18 C14 119.5(3) . . ?
C17 C18 H18 120.3 . . ?
N5 C19 C20 122.6(2) . . ?
N5 C19 S2A 111.9(2) . . ?
C20 C19 S2A 125.4(2) . . ?
N6B C19 N5 117.0(12) . . ?
N6B C19 C20 120.4(12) . . ?
C21 C20 C19 119.1(3) . . ?
C24 C20 C19 122.8(3) . . ?
C24 C20 C21 118.1(3) . . ?
N8 C21 C20 122.6(3) . . ?
N8 C21 H21 118.7 . . ?
C20 C21 H21 118.7 . . ?
N8 C22 H22 119.2 . . ?
N8 C22 C23 121.5(3) . . ?
C23 C22 H22 119.2 . . ?
C22 C23 H23 120.1 . . ?
C22 C23 C24 119.8(3) . . ?
C24 C23 H23 120.1 . . ?
C20 C24 H24 120.6 . . ?
C23 C24 C20 118.8(3) . . ?
C23 C24 H24 120.6 . . ?
N6A S2A C19 92.1(2) . . ?
C13 N6A S2A 108.3(4) . . ?
N6B S2B C13 90.5(8) . . ?
C19 N6B S2B 110.3(16) . . ?

loop_
_geom_bond_atom_site_label_1
_geom_bond_atom_site_label_2
_geom_bond_distance
_geom_bond_site_symmetry_2
_geom_bond_publ_flag
I1 C25 2.164(3) . ?
I2 C25 2.162(3) . ?
I3 C25 2.163(3) . ?
C25 H25 1.0000 . ?
I5 C26 2.160(3) . ?
I6 C26 2.160(3) . ?
I7 C26 2.163(3) . ?
C26 H26 1.0000 . ?
S1 N2 1.615(3) . ?
S1 C7 1.716(3) . ?
N1 C1 1.349(4) . ?
N1 C7 1.324(4) . ?
N2 C1 1.361(4) . ?
N3 C3 1.337(4) . ?
N3 C4 1.341(4) . ?
N3 HN3 0.87(2) . ?
N4 C9 1.335(4) . ?
N4 C10 1.345(4) . ?
N4 HN4 0.87(2) . ?
C1 C2 1.473(4) . ?
C2 C3 1.389(4) . ?
C2 C6 1.399(4) . ?
C3 H3A 0.9500 . ?
C4 H4A 0.9500 . ?
C4 C5 1.386(4) . ?
C5 H5 0.9500 . ?
C5 C6 1.382(4) . ?
C6 H6 0.9500 . ?
C7 C8 1.461(4) . ?
C8 C9 1.395(4) . ?
C8 C12 1.396(4) . ?
C9 H9 0.9500 . ?
C10 H10 0.9500 . ?
C10 C11 1.387(4) . ?
C11 H11 0.9500 . ?
C11 C12 1.386(4) . ?
C12 H12 0.9500 . ?
N5 C13 1.353(4) . ?
N5 C19 1.330(4) . ?
N7 HN7 0.87(2) . ?
N7 C15 1.339(4) . ?
N7 C16 1.335(4) . ?
N8 HN8 0.88(2) . ?
N8 C21 1.333(4) . ?
N8 C22 1.345(4) . ?
C13 C14 1.470(4) . ?
C13 N6A 1.333(6) . ?
C13 S2B 1.677(7) . ?
C14 C15 1.384(4) . ?
C14 C18 1.394(4) . ?
C15 H15 0.9500 . ?
C16 H16 0.9500 . ?
C16 C17 1.387(4) . ?
C17 H17 0.9500 . ?
C17 C18 1.380(4) . ?
C18 H18 0.9500 . ?
C19 C20 1.459(4) . ?
C19 S2A 1.717(3) . ?
C19 N6B 1.330(11) . ?
C20 C21 1.398(4) . ?
C20 C24 1.394(4) . ?
C21 H21 0.9500 . ?
C22 H22 0.9500 . ?
C22 C23 1.381(4) . ?
C23 H23 0.9500 . ?
C23 C24 1.386(4) . ?
C24 H24 0.9500 . ?
S2A N6A 1.651(6) . ?
S2B N6B 1.66(3) . ?

loop_
_geom_hbond_atom_site_label_D
_geom_hbond_atom_site_label_H
_geom_hbond_atom_site_label_A
_geom_hbond_distance_DH
_geom_hbond_distance_HA
_geom_hbond_distance_DA
_geom_hbond_angle_DHA
_geom_hbond_site_symmetry_A
_geom_hbond_publ_flag
C26 H26 I1 1.00 3.27 3.997(3) 131.2 2_576 yes
C4 H4A I1 0.95 3.31 4.028(3) 133.5 2_565 yes
C5 H5 I3 0.95 3.04 3.957(3) 162.2 2_565 yes
C10 H10 I6 0.95 3.32 3.981(3) 128.1 1_655 yes
C10 H10 I8 0.95 3.30 4.231(3) 167.2 1_655 yes
C11 H11 I1 0.95 3.28 4.069(3) 142.2 2_576 yes
C11 H11 I2 0.95 3.26 3.963(3) 132.7 2_576 yes
N3 HN3 N8 0.87(2) 1.81(2) 2.681(3) 175(7) . yes
N4 HN4 N7 0.87(2) 1.78(2) 2.647(3) 175(6) . yes
C15 H15 I4 0.95 3.30 4.003(3) 132.4 1_655 yes
C17 H17 I6 0.95 3.14 4.047(3) 159.8 2_677 yes
C22 H22 I8 0.95 3.09 4.035(3) 172.6 1_644 yes
C23 H23 I5 0.95 3.19 3.943(3) 137.8 2_666 yes
C23 H23 I7 0.95 3.13 4.000(3) 152.4 2_666 yes

loop_
_geom_torsion_atom_site_label_1
_geom_torsion_atom_site_label_2
_geom_torsion_atom_site_label_3
_geom_torsion_atom_site_label_4
_geom_torsion
_geom_torsion_site_symmetry_1
_geom_torsion_site_symmetry_2
_geom_torsion_site_symmetry_3
_geom_torsion_site_symmetry_4
_geom_torsion_publ_flag
S1 N2 C1 N1 1.0(3) . . . . ?
S1 N2 C1 C2 -177.1(2) . . . . ?
S1 C7 C8 C9 173.5(2) . . . . ?
S1 C7 C8 C12 -7.2(4) . . . . ?
N1 C1 C2 C3 -0.5(4) . . . . ?
N1 C1 C2 C6 -179.5(3) . . . . ?
N1 C7 C8 C9 -8.7(4) . . . . ?
N1 C7 C8 C12 170.6(3) . . . . ?
N2 S1 C7 N1 -1.8(2) . . . . ?
N2 S1 C7 C8 176.2(2) . . . . ?
N2 C1 C2 C3 177.6(3) . . . . ?
N2 C1 C2 C6 -1.4(4) . . . . ?
N3 C4 C5 C6 -0.7(5) . . . . ?
N4 C10 C11 C12 1.2(4) . . . . ?
C1 N1 C7 S1 2.5(3) . . . . ?
C1 N1 C7 C8 -175.6(3) . . . . ?
C1 C2 C3 N3 179.2(3) . . . . ?
C1 C2 C6 C5 -179.5(3) . . . . ?
C3 N3 C4 C5 0.4(4) . . . . ?
C3 C2 C6 C5 1.4(4) . . . . ?
C4 N3 C3 C2 0.9(4) . . . . ?
C4 C5 C6 C2 -0.2(5) . . . . ?
C6 C2 C3 N3 -1.8(4) . . . . ?
C7 S1 N2 C1 0.5(2) . . . . ?
C7 N1 C1 N2 -2.3(4) . . . . ?
C7 N1 C1 C2 175.8(3) . . . . ?
C7 C8 C9 N4 -179.9(3) . . . . ?
C7 C8 C12 C11 -179.1(3) . . . . ?
C9 N4 C10 C11 -0.2(4) . . . . ?
C9 C8 C12 C11 0.3(4) . . . . ?
C10 N4 C9 C8 -0.8(4) . . . . ?
C10 C11 C12 C8 -1.2(4) . . . . ?
C12 C8 C9 N4 0.8(4) . . . . ?
N5 C13 C14 C15 -5.8(4) . . . . ?
N5 C13 C14 C18 175.7(3) . . . . ?
N5 C13 N6A S2A 1.9(6) . . . . ?
N5 C13 S2B N6B -1.2(12) . . . . ?
N5 C19 C20 C21 5.7(4) . . . . ?
N5 C19 C20 C24 -177.2(3) . . . . ?
N5 C19 S2A N6A -0.3(3) . . . . ?
N5 C19 N6B S2B -3(2) . . . . ?
N7 C16 C17 C18 -1.3(4) . . . . ?
N8 C22 C23 C24 -0.4(5) . . . . ?
C13 N5 C19 C20 -177.2(3) . . . . ?
C13 N5 C19 S2A 1.3(3) . . . . ?
C13 N5 C19 N6B 2.6(15) . . . . ?
C13 C14 C15 N7 179.0(3) . . . . ?
C13 C14 C18 C17 -179.2(3) . . . . ?
C13 S2B N6B C19 2.5(18) . . . . ?
C14 C13 N6A S2A -178.4(3) . . . . ?
C14 C13 S2B N6B -179.8(10) . . . . ?
C15 N7 C16 C17 1.3(4) . . . . ?
C15 C14 C18 C17 2.3(4) . . . . ?
C16 N7 C15 C14 0.6(4) . . . . ?
C16 C17 C18 C14 -0.5(4) . . . . ?
C18 C14 C15 N7 -2.4(4) . . . . ?
C19 N5 C13 C14 178.2(3) . . . . ?
C19 N5 C13 N6A -2.1(5) . . . . ?
C19 N5 C13 S2B -0.5(5) . . . . ?
C19 C20 C21 N8 177.1(3) . . . . ?
C19 C20 C24 C23 -176.9(3) . . . . ?
C19 S2A N6A C13 -0.9(4) . . . . ?
C20 C19 S2A N6A 178.2(3) . . . . ?
C20 C19 N6B S2B 176.3(9) . . . . ?
C21 N8 C22 C23 0.4(4) . . . . ?
C21 C20 C24 C23 0.2(4) . . . . ?
C22 N8 C21 C20 -0.1(4) . . . . ?
C22 C23 C24 C20 0.1(5) . . . . ?
C24 C20 C21 N8 -0.2(4) . . . . ?
S2A C19 C20 C21 -172.6(2) . . . . ?
S2A C19 C20 C24 4.6(4) . . . . ?
N6A C13 C14 C15 174.6(4) . . . . ?
N6A C13 C14 C18 -3.9(5) . . . . ?
S2B C13 C14 C15 172.8(5) . . . . ?
S2B C13 C14 C18 -5.7(6) . . . . ?
N6B C19 C20 C21 -174.1(15) . . . . ?
N6B C19 C20 C24 3.1(15) . . . . ?
